data_4315118
loop_
_publ_author_name
'Feng-Lei Jiang'
'Daniel Fortin'
'Pierre D. Harvey'

_publ_section_title
;
 Syntheses, Characterization, and Photophysical Properties of Conjugated
 Organometallic Pt-Acetylide/Zn(II) Porphyrin-Containing Oligomers
;
_journal_name_full 'Inorganic Chemistry'
_journal_page_first 2614
_journal_page_last 2623
_journal_paper_doi 10.1021/ic901421m
_journal_volume 49
_journal_year 2010
_chemical_formula_sum 'C106 H148 N4 P4 Pt2 Zn'
_chemical_formula_weight 2057.82
_chemical_name_systematic
;
 ?
;
_space_group_IT_number 2
_symmetry_cell_setting triclinic
_symmetry_space_group_name_Hall '-P 1'
_symmetry_space_group_name_H-M 'P -1'
_atom_sites_solution_hydrogens geom
_atom_sites_solution_primary direct
_atom_sites_solution_secondary difmap
_audit_conform_dict_location ftp://ftp.iucr.org/pub/cif_core.dic
_audit_conform_dict_name cif_core.dic
_audit_conform_dict_version 2.3
_audit_creation_date 2009-01-21T11:48:09-00:00
_audit_creation_method 'WinGX routine CIF_UPDATE'
_cell_angle_alpha 114.55(8)
_cell_angle_beta 99.38(7)
_cell_angle_gamma 92.95(9)
_cell_formula_units_Z 1
_cell_length_a 12.095(9)
_cell_length_b 14.668(17)
_cell_length_c 16.115(15)
_cell_measurement_reflns_used 20
_cell_measurement_temperature 198(2)
_cell_measurement_theta_max 12.5
_cell_measurement_theta_min 10
_cell_volume 2543(5)
_computing_cell_refinement Difrac
_computing_data_collection Difrac
_computing_data_reduction NRCVAX
_computing_structure_refinement 'SHELXL-97 (Sheldrick, 1997)'
_computing_structure_solution 'SHELXS-97 (Sheldrick, 1997)'
_diffrn_ambient_temperature 198(2)
_diffrn_measured_fraction_theta_full 0.956
_diffrn_measured_fraction_theta_max 0.947
_diffrn_measurement_device_type CAD4
_diffrn_radiation_monochromator graphite
_diffrn_radiation_type MoK\a
_diffrn_radiation_wavelength 0.71073
_diffrn_reflns_av_R_equivalents 0
_diffrn_reflns_av_unetI/netI 0.2007
_diffrn_reflns_limit_h_max 14
_diffrn_reflns_limit_h_min -14
_diffrn_reflns_limit_k_max 17
_diffrn_reflns_limit_k_min 0
_diffrn_reflns_limit_l_max 17
_diffrn_reflns_limit_l_min -19
_diffrn_reflns_number 9173
_diffrn_reflns_theta_full 25.5
_diffrn_reflns_theta_max 25.71
_diffrn_reflns_theta_min 1.42
_diffrn_standards_decay_% 0
_diffrn_standards_interval_count 100
_diffrn_standards_number 1
_exptl_absorpt_coefficient_mu 3.086
_exptl_absorpt_correction_T_max 0.7477
_exptl_absorpt_correction_T_min 0.1915
_exptl_absorpt_correction_type psi-scan
_exptl_absorpt_process_details Empirical
_exptl_crystal_colour Purple
_exptl_crystal_density_diffrn 1.344
_exptl_crystal_density_method 'not measured'
_exptl_crystal_description Needle
_exptl_crystal_F_000 1058
_exptl_crystal_size_max 0.8
_exptl_crystal_size_mid 0.3
_exptl_crystal_size_min 0.1
_refine_diff_density_max 2.527
_refine_diff_density_min -1.883
_refine_diff_density_rms 0.188
_refine_ls_extinction_method none
_refine_ls_goodness_of_fit_ref 0.916
_refine_ls_hydrogen_treatment none
_refine_ls_matrix_type full
_refine_ls_number_parameters 217
_refine_ls_number_reflns 9173
_refine_ls_number_restraints 21
_refine_ls_restrained_S_all 0.915
_refine_ls_R_factor_all 0.2755
_refine_ls_R_factor_gt 0.114
_refine_ls_shift/su_max 0
_refine_ls_shift/su_mean 0
_refine_ls_structure_factor_coef Fsqd
_refine_ls_weighting_details 'calc w=1/[\s^2^(Fo^2^)+(0.1680P)^2^+0.0000P] where P=(Fo^2^+2Fc^2^)/3'
_refine_ls_weighting_scheme calc
_refine_ls_wR_factor_gt 0.2545
_refine_ls_wR_factor_ref 0.3122
_reflns_number_gt 3609
_reflns_number_total 9173
_reflns_threshold_expression >2sigma(I)
_cod_data_source_file ic901421m_si_002.cif
_cod_data_source_block znppt2
_cod_depositor_comments
;
The following automatic conversions were performed:

'_symmetry_cell_setting' value 'Triclinic' changed to 'triclinic'
according to the built-in table from CIF Core dictionary named
'cif_core.dic' version 2.4.1 from
2010-06-29.

'_exptl_absorpt_correction_type' value 'Psi-Scan'
changed to 'psi-scan' according to the built-in table from CIF Core
dictionary named 'cif_core.dic' version 2.4.1 from 2010-06-29.

Automatic conversion script
Id: cif_fix_values 1646 2011-03-28 12:23:43Z adriana 
;
_cod_original_cell_volume 2543(4)
_cod_database_code 4315118

loop_
_symmetry_equiv_pos_as_xyz
'x, y, z'
'-x, -y, -z'

loop_
_atom_site_label
_atom_site_type_symbol
_atom_site_fract_x
_atom_site_fract_y
_atom_site_fract_z
_atom_site_U_iso_or_equiv
_atom_site_adp_type
_atom_site_occupancy
_atom_site_symmetry_multiplicity
_atom_site_calc_flag
_atom_site_refinement_flags
_atom_site_disorder_assembly
_atom_site_disorder_group
C1 C 0.4088(18) 0.265(3) 0.3129(18) 0.263(11) Uani 1 1 d G . .
C2 C 0.449(2) 0.172(2) 0.2836(17) 0.263(11) Uani 1 1 d G . .
H2 H 0.4055 0.1156 0.2343 0.316 Uiso 1 1 calc R . .
C3 C 0.554(2) 0.163(2) 0.3281(18) 0.263(11) Uani 1 1 d G . .
H3 H 0.5803 0.101 0.3085 0.316 Uiso 1 1 calc R . .
C4 C 0.6183(18) 0.248(2) 0.4018(18) 0.263(11) Uani 1 1 d G . .
H4 H 0.6883 0.2419 0.4315 0.316 Uiso 1 1 calc R . .
C5 C 0.578(2) 0.341(2) 0.4311(16) 0.263(11) Uani 1 1 d G . .
H5 H 0.6216 0.3974 0.4804 0.316 Uiso 1 1 calc R . .
C6 C 0.474(2) 0.350(2) 0.3866(18) 0.263(11) Uani 1 1 d G . .
H6 H 0.4468 0.4121 0.4062 0.316 Uiso 1 1 calc R . .
C7 C 0.304(4) 0.289(5) 0.271(3) 0.263(11) Uani 1 1 d . . .
C8 C 0.216(4) 0.300(5) 0.233(3) 0.263(11) Uani 1 1 d . . .
C9 C -0.0720(15) 0.3411(19) 0.1061(14) 0.085(2) Uani 1 1 d . . .
C10 C -0.1518(15) 0.3741(19) 0.0840(14) 0.085(2) Uani 1 1 d . . .
C11 C -0.2548(15) 0.4074(19) 0.0519(15) 0.085(2) Uani 1 1 d . . .
C12 C -0.2727(15) 0.5011(19) 0.1236(15) 0.085(2) Uani 1 1 d . . .
C13 C -0.2076(16) 0.5608(19) 0.2104(15) 0.085(2) Uani 1 1 d . . .
H13 H -0.1409 0.543 0.2336 0.102 Uiso 1 1 calc R . .
C14 C -0.2486(15) 0.6482(19) 0.2598(15) 0.085(2) Uani 1 1 d . . .
H14 H -0.2183 0.7014 0.3175 0.102 Uiso 1 1 calc R . .
C15 C -0.3612(15) 0.632(2) 0.1898(16) 0.085(2) Uani 1 1 d . . .
C16 C -0.4302(15) 0.7130(19) 0.2163(14) 0.085(2) Uani 1 1 d . . .
C17 C -0.5285(16) 0.703(2) 0.1489(17) 0.085(2) Uani 1 1 d . . .
C18 C -0.6109(15) 0.7816(19) 0.1757(15) 0.085(2) Uani 1 1 d . . .
H18 H -0.6019 0.8415 0.2297 0.102 Uiso 1 1 calc R . .
C19 C -0.6980(15) 0.7443(18) 0.1041(14) 0.085(2) Uani 1 1 d . . .
H19 H -0.7635 0.7739 0.0998 0.102 Uiso 1 1 calc R . .
C20 C -0.3246(15) 0.3493(19) -0.0338(15) 0.085(2) Uani 1 1 d . . .
C21 C -0.4016(17) 0.7898(19) 0.3080(10) 0.188(8) Uani 1 1 d G . .
C22 C -0.3538(16) 0.883(2) 0.3180(11) 0.188(8) Uani 1 1 d G . .
C23 C -0.3283(17) 0.9647(18) 0.4053(15) 0.188(8) Uani 1 1 d G . .
H23 H -0.2963 1.027 0.412 0.226 Uiso 1 1 calc R . .
C24 C -0.3505(17) 0.9533(19) 0.4827(10) 0.188(8) Uani 1 1 d G . .
C25 C -0.3982(17) 0.860(2) 0.4727(11) 0.188(8) Uani 1 1 d G . .
H25 H -0.4131 0.8525 0.5245 0.226 Uiso 1 1 calc R . .
C26 C -0.4238(17) 0.7784(18) 0.3854(15) 0.188(8) Uani 1 1 d G . .
C27 C -0.317(2) 0.909(3) 0.2417(17) 0.188(8) Uani 1 1 d . . .
H27A H -0.3377 0.8512 0.1825 0.283 Uiso 1 1 calc R . .
H27B H -0.2365 0.9279 0.2567 0.283 Uiso 1 1 calc R . .
H27C H -0.3538 0.9644 0.2387 0.283 Uiso 1 1 calc R . .
C28 C -0.309(2) 1.055(3) 0.5852(17) 0.188(8) Uani 1 1 d . . .
H28A H -0.3309 1.0405 0.6337 0.283 Uiso 1 1 calc R . .
H28B H -0.3445 1.1111 0.5826 0.283 Uiso 1 1 calc R . .
H28C H -0.2285 1.0715 0.5981 0.283 Uiso 1 1 calc R . .
C29 C -0.484(3) 0.682(3) 0.3677(18) 0.188(8) Uani 1 1 d . . .
H29A H -0.4971 0.6377 0.3023 0.283 Uiso 1 1 calc R . .
H29B H -0.5546 0.6916 0.3874 0.283 Uiso 1 1 calc R . .
H29C H -0.4389 0.6513 0.4017 0.283 Uiso 1 1 calc R . .
C30 C 0.112(2) 0.368(2) -0.017(2) 0.147(4) Uani 1 1 d D . .
H30A H 0.0469 0.4024 -0.0214 0.177 Uiso 1 1 calc R . .
H30B H 0.1701 0.3937 -0.0396 0.177 Uiso 1 1 calc R . .
C31 C 0.079(2) 0.254(2) -0.0787(19) 0.147(4) Uani 1 1 d D . .
H31A H 0.1459 0.2197 -0.0809 0.177 Uiso 1 1 calc R . .
H31B H 0.027 0.2259 -0.0528 0.177 Uiso 1 1 calc R . .
C32 C 0.024(2) 0.237(2) -0.176(2) 0.147(4) Uani 1 1 d D . .
H32A H -0.0388 0.2766 -0.1748 0.177 Uiso 1 1 calc R . .
H32B H 0.0778 0.256 -0.2067 0.177 Uiso 1 1 calc R . .
C33 C -0.017(2) 0.126(2) -0.225(2) 0.147(4) Uani 1 1 d . . .
H33A H -0.0576 0.1093 -0.2866 0.221 Uiso 1 1 calc R . .
H33B H -0.0662 0.109 -0.1907 0.221 Uiso 1 1 calc R . .
H33C H 0.0466 0.0893 -0.2276 0.221 Uiso 1 1 calc R . .
C34 C 0.320(2) 0.403(2) 0.117(3) 0.147(4) Uani 1 1 d . . .
H34A H 0.3475 0.4455 0.09 0.177 Uiso 1 1 calc R . .
H34B H 0.3546 0.4324 0.1824 0.177 Uiso 1 1 calc R . .
C35 C 0.3531(19) 0.303(2) 0.071(2) 0.147(4) Uani 1 1 d D . .
H35A H 0.3372 0.2818 0.0045 0.177 Uiso 1 1 calc R . .
H35B H 0.3067 0.2553 0.0833 0.177 Uiso 1 1 calc R . .
C37 C 0.512(2) 0.194(2) 0.045(2) 0.147(4) Uani 1 1 d . . .
H37A H 0.5897 0.1924 0.0677 0.221 Uiso 1 1 calc R . .
H37B H 0.5022 0.1839 -0.0192 0.221 Uiso 1 1 calc R . .
H37C H 0.4652 0.1414 0.0482 0.221 Uiso 1 1 calc R . .
C38 C 0.142(2) 0.523(2) 0.1437(16) 0.147(4) Uani 1 1 d D . .
H38A H 0.1512 0.5475 0.0975 0.177 Uiso 1 1 calc R . .
H38B H 0.0664 0.5296 0.1552 0.177 Uiso 1 1 calc R . .
C39 C 0.2266(19) 0.583(2) 0.2317(17) 0.147(4) Uani 1 1 d D . .
H39A H 0.2456 0.6506 0.237 0.177 Uiso 1 1 calc R . .
H39B H 0.2953 0.5515 0.2303 0.177 Uiso 1 1 calc R . .
C40 C 0.179(2) 0.5900(18) 0.3169(16) 0.147(4) Uani 1 1 d D . .
H40A H 0.1095 0.5436 0.2973 0.177 Uiso 1 1 calc R . .
H40B H 0.233 0.5732 0.3581 0.177 Uiso 1 1 calc R . .
C41 C 0.156(2) 0.7001(18) 0.3670(18) 0.147(4) Uani 1 1 d D . .
H41A H 0.1177 0.7065 0.4167 0.221 Uiso 1 1 calc R . .
H41B H 0.1089 0.7181 0.3234 0.221 Uiso 1 1 calc R . .
H41C H 0.226 0.7444 0.3921 0.221 Uiso 1 1 calc R . .
C42 C 0.061(4) 0.211(3) 0.324(3) 0.227(7) Uani 1 1 d D . .
H42A H 0.1089 0.1608 0.2958 0.273 Uiso 1 1 calc R . .
H42B H 0.1094 0.2733 0.3653 0.273 Uiso 1 1 calc R . .
C43 C -0.001(4) 0.176(3) 0.384(3) 0.227(7) Uani 1 1 d D . .
H43A H -0.054 0.1156 0.3443 0.273 Uiso 1 1 calc R . .
H43B H -0.0416 0.2282 0.4199 0.273 Uiso 1 1 calc R . .
C44 C 0.091(4) 0.153(3) 0.449(3) 0.227(7) Uani 1 1 d D . .
H44A H 0.1304 0.0991 0.4118 0.273 Uiso 1 1 calc R . .
H44B H 0.1461 0.2124 0.4856 0.273 Uiso 1 1 calc R . .
C45 C 0.040(4) 0.120(3) 0.514(3) 0.227(7) Uani 1 1 d D . .
H45A H 0.0989 0.1089 0.5549 0.341 Uiso 1 1 calc R . .
H45B H -0.0117 0.0594 0.4782 0.341 Uiso 1 1 calc R . .
H45C H 0.0001 0.1729 0.5504 0.341 Uiso 1 1 calc R . .
C46 C -0.164(3) 0.275(2) 0.254(3) 0.227(7) Uani 1 1 d D . .
H46A H -0.2116 0.2807 0.2023 0.273 Uiso 1 1 calc R . .
H46B H -0.2055 0.2328 0.2748 0.273 Uiso 1 1 calc R . .
C47 C -0.113(3) 0.380(2) 0.335(2) 0.227(7) Uani 1 1 d D . .
H47A H -0.0677 0.4196 0.3143 0.273 Uiso 1 1 calc R . .
H47B H -0.0687 0.3733 0.3873 0.273 Uiso 1 1 calc R . .
C48 C -0.224(3) 0.425(2) 0.358(3) 0.227(7) Uani 1 1 d D . .
H48A H -0.2682 0.428 0.3038 0.273 Uiso 1 1 calc R . .
H48B H -0.2684 0.3832 0.3771 0.273 Uiso 1 1 calc R . .
C49 C -0.192(3) 0.533(2) 0.438(3) 0.227(7) Uani 1 1 d D . .
H49A H -0.2594 0.5634 0.4515 0.341 Uiso 1 1 calc R . .
H49B H -0.145 0.5739 0.4203 0.341 Uiso 1 1 calc R . .
H49C H -0.1513 0.5299 0.4933 0.341 Uiso 1 1 calc R . .
C50 C -0.075(3) 0.106(2) 0.141(2) 0.227(7) Uani 1 1 d D . .
H50A H -0.0088 0.0715 0.134 0.273 Uiso 1 1 calc R . .
H50B H -0.1233 0.0742 0.1668 0.273 Uiso 1 1 calc R . .
C51 C -0.139(3) 0.085(3) 0.042(3) 0.227(7) Uani 1 1 d D . .
H51A H -0.1942 0.1315 0.0455 0.273 Uiso 1 1 calc R . .
H51B H -0.0869 0.092 0.005 0.273 Uiso 1 1 calc R . .
C52 C -0.198(3) -0.025(3) 0.000(2) 0.227(7) Uani 1 1 d D . .
H52A H -0.1473 -0.0746 -0.0025 0.273 Uiso 1 1 calc R . .
H52B H -0.2614 -0.0338 0.0278 0.273 Uiso 1 1 calc R . .
C53 C -0.234(4) -0.017(3) -0.092(3) 0.227(7) Uani 1 1 d D . .
H53A H -0.2782 -0.079 -0.1376 0.341 Uiso 1 1 calc R . .
H53B H -0.1673 -0.0051 -0.1136 0.341 Uiso 1 1 calc R . .
H53C H -0.2773 0.0379 -0.0827 0.341 Uiso 1 1 calc R . .
C36 C 0.4784(19) 0.295(2) 0.102(2) 0.147(4) Uani 1 1 d D . .
H36A H 0.5253 0.3476 0.0976 0.177 Uiso 1 1 calc R . .
H36B H 0.4923 0.3062 0.1668 0.177 Uiso 1 1 calc R . .
N1 N -0.5726(11) 0.6265(16) 0.0672(13) 0.088(6) Uani 1 1 d . . .
N2 N -0.3660(10) 0.5475(12) 0.1047(10) 0.060(4) Uani 1 1 d . . .
P1 P 0.1643(4) 0.3977(5) 0.1033(6) 0.100(2) Uani 1 1 d . . .
P2 P -0.0284(8) 0.2331(8) 0.2283(8) 0.168(5) Uani 1 1 d D . .
Pt1 Pt 0.07330(7) 0.31233(6) 0.16553(6) 0.0738(4) Uani 1 1 d . . .
Zn1 Zn -0.5 0.5 0 0.0765(11) Uani 1 2 d S . .

loop_
_atom_site_aniso_label
_atom_site_aniso_U_11
_atom_site_aniso_U_22
_atom_site_aniso_U_33
_atom_site_aniso_U_23
_atom_site_aniso_U_13
_atom_site_aniso_U_12
C1 0.225(17) 0.51(3) 0.171(14) 0.215(17) 0.098(13) 0.26(2)
C2 0.225(17) 0.51(3) 0.171(14) 0.215(17) 0.098(13) 0.26(2)
C3 0.225(17) 0.51(3) 0.171(14) 0.215(17) 0.098(13) 0.26(2)
C4 0.225(17) 0.51(3) 0.171(14) 0.215(17) 0.098(13) 0.26(2)
C5 0.225(17) 0.51(3) 0.171(14) 0.215(17) 0.098(13) 0.26(2)
C6 0.225(17) 0.51(3) 0.171(14) 0.215(17) 0.098(13) 0.26(2)
C7 0.225(17) 0.51(3) 0.171(14) 0.215(17) 0.098(13) 0.26(2)
C8 0.225(17) 0.51(3) 0.171(14) 0.215(17) 0.098(13) 0.26(2)
C9 0.036(3) 0.157(7) 0.080(5) 0.068(5) 0.016(3) 0.013(4)
C10 0.036(3) 0.157(7) 0.080(5) 0.068(5) 0.016(3) 0.013(4)
C11 0.036(3) 0.157(7) 0.080(5) 0.068(5) 0.016(3) 0.013(4)
C12 0.036(3) 0.157(7) 0.080(5) 0.068(5) 0.016(3) 0.013(4)
C13 0.036(3) 0.157(7) 0.080(5) 0.068(5) 0.016(3) 0.013(4)
C14 0.036(3) 0.157(7) 0.080(5) 0.068(5) 0.016(3) 0.013(4)
C15 0.036(3) 0.157(7) 0.080(5) 0.068(5) 0.016(3) 0.013(4)
C16 0.036(3) 0.157(7) 0.080(5) 0.068(5) 0.016(3) 0.013(4)
C17 0.036(3) 0.157(7) 0.080(5) 0.068(5) 0.016(3) 0.013(4)
C18 0.036(3) 0.157(7) 0.080(5) 0.068(5) 0.016(3) 0.013(4)
C19 0.036(3) 0.157(7) 0.080(5) 0.068(5) 0.016(3) 0.013(4)
C20 0.036(3) 0.157(7) 0.080(5) 0.068(5) 0.016(3) 0.013(4)
C21 0.114(10) 0.32(2) 0.060(6) 0.017(9) -0.015(6) 0.079(11)
C22 0.114(10) 0.32(2) 0.060(6) 0.017(9) -0.015(6) 0.079(11)
C23 0.114(10) 0.32(2) 0.060(6) 0.017(9) -0.015(6) 0.079(11)
C24 0.114(10) 0.32(2) 0.060(6) 0.017(9) -0.015(6) 0.079(11)
C25 0.114(10) 0.32(2) 0.060(6) 0.017(9) -0.015(6) 0.079(11)
C26 0.114(10) 0.32(2) 0.060(6) 0.017(9) -0.015(6) 0.079(11)
C27 0.114(10) 0.32(2) 0.060(6) 0.017(9) -0.015(6) 0.079(11)
C28 0.114(10) 0.32(2) 0.060(6) 0.017(9) -0.015(6) 0.079(11)
C29 0.114(10) 0.32(2) 0.060(6) 0.017(9) -0.015(6) 0.079(11)
C30 0.092(6) 0.193(9) 0.226(11) 0.149(9) 0.042(6) 0.055(6)
C31 0.092(6) 0.193(9) 0.226(11) 0.149(9) 0.042(6) 0.055(6)
C32 0.092(6) 0.193(9) 0.226(11) 0.149(9) 0.042(6) 0.055(6)
C33 0.092(6) 0.193(9) 0.226(11) 0.149(9) 0.042(6) 0.055(6)
C34 0.092(6) 0.193(9) 0.226(11) 0.149(9) 0.042(6) 0.055(6)
C35 0.092(6) 0.193(9) 0.226(11) 0.149(9) 0.042(6) 0.055(6)
C37 0.092(6) 0.193(9) 0.226(11) 0.149(9) 0.042(6) 0.055(6)
C38 0.092(6) 0.193(9) 0.226(11) 0.149(9) 0.042(6) 0.055(6)
C39 0.092(6) 0.193(9) 0.226(11) 0.149(9) 0.042(6) 0.055(6)
C40 0.092(6) 0.193(9) 0.226(11) 0.149(9) 0.042(6) 0.055(6)
C41 0.092(6) 0.193(9) 0.226(11) 0.149(9) 0.042(6) 0.055(6)
C42 0.274(16) 0.212(12) 0.296(18) 0.150(12) 0.184(15) 0.123(12)
C43 0.274(16) 0.212(12) 0.296(18) 0.150(12) 0.184(15) 0.123(12)
C44 0.274(16) 0.212(12) 0.296(18) 0.150(12) 0.184(15) 0.123(12)
C45 0.274(16) 0.212(12) 0.296(18) 0.150(12) 0.184(15) 0.123(12)
C46 0.274(16) 0.212(12) 0.296(18) 0.150(12) 0.184(15) 0.123(12)
C47 0.274(16) 0.212(12) 0.296(18) 0.150(12) 0.184(15) 0.123(12)
C48 0.274(16) 0.212(12) 0.296(18) 0.150(12) 0.184(15) 0.123(12)
C49 0.274(16) 0.212(12) 0.296(18) 0.150(12) 0.184(15) 0.123(12)
C50 0.274(16) 0.212(12) 0.296(18) 0.150(12) 0.184(15) 0.123(12)
C51 0.274(16) 0.212(12) 0.296(18) 0.150(12) 0.184(15) 0.123(12)
C52 0.274(16) 0.212(12) 0.296(18) 0.150(12) 0.184(15) 0.123(12)
C53 0.274(16) 0.212(12) 0.296(18) 0.150(12) 0.184(15) 0.123(12)
C36 0.092(6) 0.193(9) 0.226(11) 0.149(9) 0.042(6) 0.055(6)
N1 0.025(8) 0.174(18) 0.087(13) 0.076(13) 0.016(8) 0.017(10)
N2 0.017(6) 0.121(13) 0.049(9) 0.045(9) 0.005(6) -0.010(7)
P1 0.038(3) 0.116(5) 0.196(7) 0.124(5) -0.001(4) 0.006(3)
P2 0.176(8) 0.261(11) 0.246(11) 0.222(10) 0.160(8) 0.166(8)
Pt1 0.0688(6) 0.0885(6) 0.1024(7) 0.0688(5) 0.0319(4) 0.0448(4)
Zn1 0.0209(14) 0.155(3) 0.065(2) 0.060(2) 0.0061(14) 0.0030(17)

loop_
_atom_type_symbol
_atom_type_description
_atom_type_scat_dispersion_real
_atom_type_scat_dispersion_imag
_atom_type_scat_source
C C 0.003 0.002 'International Tables Vol C Tables 4.2.6.8 and 6.1.1.4'
H H 0 0 'International Tables Vol C Tables 4.2.6.8 and 6.1.1.4'
N N 0.006 0.003 'International Tables Vol C Tables 4.2.6.8 and 6.1.1.4'
P P 0.102 0.094 'International Tables Vol C Tables 4.2.6.8 and 6.1.1.4'
Pt Pt -1.703 8.391 'International Tables Vol C Tables 4.2.6.8 and 6.1.1.4'
Zn Zn 0.284 1.43 'International Tables Vol C Tables 4.2.6.8 and 6.1.1.4'

loop_
_geom_angle_atom_site_label_1
_geom_angle_atom_site_label_2
_geom_angle_atom_site_label_3
_geom_angle
_geom_angle_site_symmetry_1
_geom_angle_site_symmetry_3
_geom_angle_publ_flag
C2 C1 C6 120 . . ?
C2 C1 C7 127(3) . . ?
C6 C1 C7 113(3) . . ?
C1 C2 C3 120 . . ?
C4 C3 C2 120 . . ?
C3 C4 C5 120 . . ?
C6 C5 C4 120 . . ?
C5 C6 C1 120 . . ?
C8 C7 C1 175(7) . . ?
C7 C8 Pt1 178(5) . . ?
C10 C9 Pt1 168(2) . . ?
C9 C10 C11 176(3) . . ?
C20 C11 C12 128.1(19) . . ?
C20 C11 C10 122(2) . . ?
C12 C11 C10 110.0(19) . . ?
C13 C12 N2 111(2) . . ?
C13 C12 C11 131(2) . . ?
N2 C12 C11 118.6(18) . . ?
C14 C13 C12 114.9(19) . . ?
C13 C14 C15 98.5(19) . . ?
N2 C15 C16 131.4(18) . . ?
N2 C15 C14 111.7(18) . . ?
C16 C15 C14 116(2) . . ?
C21 C16 C17 125(2) . . ?
C21 C16 C15 118.0(18) . . ?
C17 C16 C15 116(2) . . ?
N1 C17 C16 130(2) . . ?
N1 C17 C18 110.2(17) . . ?
C16 C17 C18 119(2) . . ?
C19 C18 C17 104(2) . . ?
C18 C19 C20 109.6(19) . 2_465 ?
C11 C20 N1 125(2) . 2_465 ?
C11 C20 C19 125.9(19) . 2_465 ?
N1 C20 C19 109.0(19) 2_465 2_465 ?
C22 C21 C26 120 . . ?
C22 C21 C16 116(2) . . ?
C26 C21 C16 124(2) . . ?
C21 C22 C23 120 . . ?
C21 C22 C27 128(2) . . ?
C23 C22 C27 112(2) . . ?
C22 C23 C24 120 . . ?
C23 C24 C25 120 . . ?
C23 C24 C28 116(2) . . ?
C25 C24 C28 124(2) . . ?
C26 C25 C24 120 . . ?
C25 C26 C21 120 . . ?
C25 C26 C29 123(2) . . ?
C21 C26 C29 116(2) . . ?
C31 C30 P1 113.5(19) . . ?
C32 C31 C30 109(2) . . ?
C33 C32 C31 104(2) . . ?
C35 C34 P1 112(2) . . ?
C34 C35 C36 115(3) . . ?
C39 C38 P1 108.6(18) . . ?
C38 C39 C40 110.7(16) . . ?
C41 C40 C39 106.3(15) . . ?
C43 C42 P2 118(3) . . ?
C42 C43 C44 107(3) . . ?
C45 C44 C43 112(3) . . ?
C47 C46 P2 96.0(19) . . ?
C46 C47 C48 100(2) . . ?
C49 C48 C47 108.9(17) . . ?
C51 C50 P2 121(3) . . ?
C52 C51 C50 105.5(16) . . ?
C53 C52 C51 88(3) . . ?
C37 C36 C35 113(3) . . ?
C17 N1 C20 107(2) . 2_465 ?
C17 N1 Zn1 126.5(13) . . ?
C20 N1 Zn1 126.5(16) 2_465 . ?
C15 N2 C12 103.2(15) . . ?
C15 N2 Zn1 123.0(12) . . ?
C12 N2 Zn1 132.3(15) . . ?
C38 P1 C30 94.8(12) . . ?
C38 P1 C34 104.1(13) . . ?
C30 P1 C34 105.3(15) . . ?
C38 P1 Pt1 113.3(10) . . ?
C30 P1 Pt1 117.2(10) . . ?
C34 P1 Pt1 118.8(9) . . ?
C50 P2 C46 100.5(15) . . ?
C50 P2 C42 101.6(19) . . ?
C46 P2 C42 113.6(18) . . ?
C50 P2 Pt1 107.2(13) . . ?
C46 P2 Pt1 118.1(13) . . ?
C42 P2 Pt1 113.1(13) . . ?
C8 Pt1 C9 173.9(18) . . ?
C8 Pt1 P1 90.9(16) . . ?
C9 Pt1 P1 87.5(6) . . ?
C8 Pt1 P2 92.5(16) . . ?
C9 Pt1 P2 89.0(6) . . ?
P1 Pt1 P2 176.0(2) . . ?
N2 Zn1 N2 180.0(7) 2_465 . ?
N2 Zn1 N1 91.2(7) 2_465 2_465 ?
N2 Zn1 N1 88.8(7) . 2_465 ?
N2 Zn1 N1 88.8(7) 2_465 . ?
N2 Zn1 N1 91.2(7) . . ?
N1 Zn1 N1 180.0(11) 2_465 . ?

loop_
_geom_bond_atom_site_label_1
_geom_bond_atom_site_label_2
_geom_bond_distance
_geom_bond_site_symmetry_2
_geom_bond_publ_flag
C1 C2 1.39 . ?
C1 C6 1.39 . ?
C1 C7 1.47(3) . ?
C2 C3 1.39 . ?
C3 C4 1.39 . ?
C4 C5 1.39 . ?
C5 C6 1.39 . ?
C7 C8 1.19(4) . ?
C8 Pt1 1.94(3) . ?
C9 C10 1.17(3) . ?
C9 Pt1 2.012(19) . ?
C10 C11 1.46(3) . ?
C11 C20 1.38(3) . ?
C11 C12 1.43(3) . ?
C12 C13 1.38(3) . ?
C12 N2 1.40(2) . ?
C13 C14 1.37(3) . ?
C14 C15 1.56(3) . ?
C15 N2 1.40(3) . ?
C15 C16 1.45(3) . ?
C16 C21 1.41(3) . ?
C16 C17 1.43(3) . ?
C17 N1 1.33(3) . ?
C17 C18 1.53(3) . ?
C18 C19 1.33(2) . ?
C19 C20 1.45(3) 2_465 ?
C20 N1 1.40(2) 2_465 ?
C20 C19 1.45(3) 2_465 ?
C21 C22 1.39 . ?
C21 C26 1.39 . ?
C22 C23 1.39 . ?
C22 C27 1.55(4) . ?
C23 C24 1.39 . ?
C24 C25 1.39 . ?
C24 C28 1.68(3) . ?
C25 C26 1.39 . ?
C26 C29 1.45(4) . ?
C30 C31 1.541(18) . ?
C30 P1 1.79(3) . ?
C31 C32 1.518(18) . ?
C32 C33 1.50(4) . ?
C34 C35 1.45(4) . ?
C34 P1 1.85(3) . ?
C35 C36 1.541(17) . ?
C37 C36 1.50(4) . ?
C38 C39 1.492(17) . ?
C38 P1 1.73(3) . ?
C39 C40 1.543(17) . ?
C40 C41 1.541(17) . ?
C42 C43 1.529(19) . ?
C42 P2 1.88(4) . ?
C43 C44 1.555(19) . ?
C44 C45 1.515(18) . ?
C46 C47 1.550(19) . ?
C46 P2 1.84(3) . ?
C47 C48 1.553(18) . ?
C48 C49 1.550(19) . ?
C50 C51 1.551(19) . ?
C50 P2 1.79(3) . ?
C51 C52 1.548(19) . ?
C52 C53 1.532(19) . ?
N1 C20 1.40(2) 2_465 ?
N1 Zn1 2.048(19) . ?
N2 Zn1 1.994(13) . ?
P1 Pt1 2.247(6) . ?
P2 Pt1 2.264(8) . ?
Zn1 N2 1.994(13) 2_465 ?
Zn1 N1 2.048(19) 2_465 ?

loop_
_geom_torsion_atom_site_label_1
_geom_torsion_atom_site_label_2
_geom_torsion_atom_site_label_3
_geom_torsion_atom_site_label_4
_geom_torsion
_geom_torsion_site_symmetry_1
_geom_torsion_site_symmetry_2
_geom_torsion_site_symmetry_3
_geom_torsion_site_symmetry_4
_geom_torsion_publ_flag
C6 C1 C2 C3 0 . . . . ?
C7 C1 C2 C3 177(3) . . . . ?
C1 C2 C3 C4 0 . . . . ?
C2 C3 C4 C5 0 . . . . ?
C3 C4 C5 C6 0 . . . . ?
C4 C5 C6 C1 0 . . . . ?
C2 C1 C6 C5 0 . . . . ?
C7 C1 C6 C5 -177(3) . . . . ?
C2 C1 C7 C8 0E1(5) . . . . ?
C6 C1 C7 C8 -18E1(10) . . . . ?
C1 C7 C8 Pt1 -2E1(10) . . . . ?
Pt1 C9 C10 C11 -17E1(2) . . . . ?
C9 C10 C11 C20 -2E1(3) . . . . ?
C9 C10 C11 C12 15E1(3) . . . . ?
C20 C11 C12 C13 179(2) . . . . ?
C10 C11 C12 C13 3(3) . . . . ?
C20 C11 C12 N2 -7(3) . . . . ?
C10 C11 C12 N2 177.8(16) . . . . ?
N2 C12 C13 C14 2(2) . . . . ?
C11 C12 C13 C14 178(2) . . . . ?
C12 C13 C14 C15 4(2) . . . . ?
C13 C14 C15 N2 -9(2) . . . . ?
C13 C14 C15 C16 -177.8(18) . . . . ?
N2 C15 C16 C21 -178(2) . . . . ?
C14 C15 C16 C21 -11(3) . . . . ?
N2 C15 C16 C17 8(3) . . . . ?
C14 C15 C16 C17 174.3(16) . . . . ?
C21 C16 C17 N1 -168(2) . . . . ?
C15 C16 C17 N1 6(3) . . . . ?
C21 C16 C17 C18 1(3) . . . . ?
C15 C16 C17 C18 174.5(17) . . . . ?
N1 C17 C18 C19 -1(2) . . . . ?
C16 C17 C18 C19 -172.2(18) . . . . ?
C17 C18 C19 C20 -2(2) . . . 2_465 ?
C12 C11 C20 N1 1(3) . . . 2_465 ?
C10 C11 C20 N1 176.3(18) . . . 2_465 ?
C12 C11 C20 C19 179(2) . . . 2_465 ?
C10 C11 C20 C19 -5(3) . . . 2_465 ?
C17 C16 C21 C22 -78(2) . . . . ?
C15 C16 C21 C22 107.7(19) . . . . ?
C17 C16 C21 C26 98(2) . . . . ?
C15 C16 C21 C26 -76(2) . . . . ?
C26 C21 C22 C23 0 . . . . ?
C16 C21 C22 C23 176.7(17) . . . . ?
C26 C21 C22 C27 176(2) . . . . ?
C16 C21 C22 C27 -7(2) . . . . ?
C21 C22 C23 C24 0 . . . . ?
C27 C22 C23 C24 -176.9(18) . . . . ?
C22 C23 C24 C25 0 . . . . ?
C22 C23 C24 C28 176.5(17) . . . . ?
C23 C24 C25 C26 0 . . . . ?
C28 C24 C25 C26 -176.2(18) . . . . ?
C24 C25 C26 C21 0 . . . . ?
C24 C25 C26 C29 -174(2) . . . . ?
C22 C21 C26 C25 0 . . . . ?
C16 C21 C26 C25 -176.4(18) . . . . ?
C22 C21 C26 C29 174(2) . . . . ?
C16 C21 C26 C29 -2(2) . . . . ?
P1 C30 C31 C32 173.5(19) . . . . ?
C30 C31 C32 C33 -173(2) . . . . ?
P1 C34 C35 C36 -163(2) . . . . ?
P1 C38 C39 C40 -91(2) . . . . ?
C38 C39 C40 C41 -109(2) . . . . ?
P2 C42 C43 C44 174(3) . . . . ?
C42 C43 C44 C45 178(3) . . . . ?
P2 C46 C47 C48 177(3) . . . . ?
C46 C47 C48 C49 -179(3) . . . . ?
P2 C50 C51 C52 -162(2) . . . . ?
C50 C51 C52 C53 -174(3) . . . . ?
C34 C35 C36 C37 -172(3) . . . . ?
C16 C17 N1 C20 173(2) . . . 2_465 ?
C18 C17 N1 C20 4(2) . . . 2_465 ?
C16 C17 N1 Zn1 -9(3) . . . . ?
C18 C17 N1 Zn1 -178.6(12) . . . . ?
C16 C15 N2 C12 177(2) . . . . ?
C14 C15 N2 C12 10(2) . . . . ?
C16 C15 N2 Zn1 -16(3) . . . . ?
C14 C15 N2 Zn1 177.6(11) . . . . ?
C13 C12 N2 C15 -8(2) . . . . ?
C11 C12 N2 C15 176.4(18) . . . . ?
C13 C12 N2 Zn1 -173.5(12) . . . . ?
C11 C12 N2 Zn1 11(3) . . . . ?
C39 C38 P1 C30 -151.4(17) . . . . ?
C39 C38 P1 C34 -44(2) . . . . ?
C39 C38 P1 Pt1 86.2(16) . . . . ?
C31 C30 P1 C38 -161(2) . . . . ?
C31 C30 P1 C34 93(2) . . . . ?
C31 C30 P1 Pt1 -42(2) . . . . ?
C35 C34 P1 C38 -170(2) . . . . ?
C35 C34 P1 C30 -71(3) . . . . ?
C35 C34 P1 Pt1 63(3) . . . . ?
C51 C50 P2 C46 71(3) . . . . ?
C51 C50 P2 C42 -172(3) . . . . ?
C51 C50 P2 Pt1 -53(3) . . . . ?
C47 C46 P2 C50 175(3) . . . . ?
C47 C46 P2 C42 67(3) . . . . ?
C47 C46 P2 Pt1 -69(3) . . . . ?
C43 C42 P2 C50 -76(3) . . . . ?
C43 C42 P2 C46 31(4) . . . . ?
C43 C42 P2 Pt1 169(3) . . . . ?
C7 C8 Pt1 C9 -17E1(10) . . . . ?
C7 C8 Pt1 P1 -10E1(10) . . . . ?
C7 C8 Pt1 P2 9E1(10) . . . . ?
C10 C9 Pt1 C8 -3(18) . . . . ?
C10 C9 Pt1 P1 -77(9) . . . . ?
C10 C9 Pt1 P2 101(9) . . . . ?
C38 P1 Pt1 C8 -112.0(18) . . . . ?
C30 P1 Pt1 C8 139.1(18) . . . . ?
C34 P1 Pt1 C8 11(2) . . . . ?
C38 P1 Pt1 C9 62.1(11) . . . . ?
C30 P1 Pt1 C9 -46.8(12) . . . . ?
C34 P1 Pt1 C9 -175.2(15) . . . . ?
C38 P1 Pt1 P2 34(6) . . . . ?
C30 P1 Pt1 P2 -75(6) . . . . ?
C34 P1 Pt1 P2 157(5) . . . . ?
C50 P2 Pt1 C8 -102(2) . . . . ?
C46 P2 Pt1 C8 145(2) . . . . ?
C42 P2 Pt1 C8 9(2) . . . . ?
C50 P2 Pt1 C9 83.5(15) . . . . ?
C46 P2 Pt1 C9 -29.1(15) . . . . ?
C42 P2 Pt1 C9 -165.3(16) . . . . ?
C50 P2 Pt1 P1 111(5) . . . . ?
C46 P2 Pt1 P1 -1(6) . . . . ?
C42 P2 Pt1 P1 -138(5) . . . . ?
C15 N2 Zn1 N2 -7E1(10) . . . 2_465 ?
C12 N2 Zn1 N2 10E1(10) . . . 2_465 ?
C15 N2 Zn1 N1 -171.0(14) . . . 2_465 ?
C12 N2 Zn1 N1 -7.6(15) . . . 2_465 ?
C15 N2 Zn1 N1 9.0(14) . . . . ?
C12 N2 Zn1 N1 172.4(15) . . . . ?
C17 N1 Zn1 N2 -178.5(17) . . . 2_465 ?
C20 N1 Zn1 N2 -1.5(16) 2_465 . . 2_465 ?
C17 N1 Zn1 N2 1.5(17) . . . . ?
C20 N1 Zn1 N2 178.5(16) 2_465 . . . ?
C17 N1 Zn1 N1 13E1(10) . . . 2_465 ?
C20 N1 Zn1 N1 -6E1(10) 2_465 . . 2_465 ?
